data_7151553
loop_
_publ_author_name
'Asfari, Zouhair'
'Bilyk, Alexander'
'Bond, Cameron'
'Harrowfield, Jack M.'
'Koutsantonis, George A.'
'Lengkeek, Nigel'
'Mocerino, Mauro'
'Skelton, Brian W.'
'Sobolev, Alexandre N.'
'Strano, Simon'
'Vicens, Jacques'
'White, Allan H.'

_publ_section_title
;
 Factors influencing solvent adduct formation by calixarenes in the
 solid state.
;
_journal_issue 3
_journal_name_full 'Organic &amp; biomolecular chemistry'
_journal_page_first 387
_journal_page_last 396
_journal_paper_doi 10.1039/b308214h
_journal_volume 2
_journal_year 2004
_chemical_formula_sum 'C60 H91 N O35 Ru3 S4'
_chemical_formula_weight 1689.84
_space_group_IT_number 62
_symmetry_cell_setting orthorhombic
_symmetry_space_group_name_Hall '-P 2ac 2n'
_symmetry_space_group_name_H-M 'P n m a'
_audit_creation_date 03-06-24
_audit_creation_method Xtal3.6
_cell_angle_alpha 90.00000
_cell_angle_beta 90.00000
_cell_angle_gamma 90.00000
_cell_formula_units_Z 4
_cell_length_a 19.111(2)
_cell_length_b 19.764(2)
_cell_length_c 18.122(2)
_cell_measurement_reflns_used 6193
_cell_measurement_temperature 293(2)
_cell_measurement_theta_max 24.5
_cell_measurement_theta_min 2.6
_cell_volume 6844.9(13)
_computing_cell_refinement 'Siemens SAINT (Siemens, 1995)'
_computing_data_collection 'Siemens SMART (Siemens, 1995)'
_computing_data_reduction 'xtal ADDREF'
_computing_molecular_graphics xtal
_computing_publication_material 'xtal BONDLA CIFIO'
_computing_structure_refinement xtal
_computing_structure_solution xtal
_diffrn_ambient_temperature 293(2)
_diffrn_measured_fraction_theta_full .99
_diffrn_measured_fraction_theta_max 1.0
_diffrn_measurement_device_type
;
Bruker SMART CCD diffractometer
;
_diffrn_measurement_method '\w scans'
_diffrn_radiation_detector 'CCD area detector'
_diffrn_radiation_monochromator graphite
_diffrn_radiation_source 'sealed tube'
_diffrn_radiation_type 'Mo K\a'
_diffrn_radiation_wavelength .71073
_diffrn_reflns_av_R_equivalents .034
_diffrn_reflns_av_sigmaI/netI .128
_diffrn_reflns_limit_h_max 26
_diffrn_reflns_limit_h_min -26
_diffrn_reflns_limit_k_max 26
_diffrn_reflns_limit_k_min -26
_diffrn_reflns_limit_l_max 24
_diffrn_reflns_limit_l_min -24
_diffrn_reflns_number 20602
_diffrn_reflns_theta_full 29.1
_diffrn_reflns_theta_max 29.1
_diffrn_reflns_theta_min 1.52
_diffrn_standards_decay_% 0
_exptl_absorpt_coefficient_mu .859
_exptl_absorpt_correction_T_max .746
_exptl_absorpt_correction_T_min .50
_exptl_absorpt_correction_type multi-scan
_exptl_absorpt_process_details
;
SADABS; Sheldrick, 1996
;
_exptl_crystal_density_diffrn 1.64
_exptl_crystal_description rod
_exptl_crystal_F_000 3480
_exptl_crystal_size_max .60
_exptl_crystal_size_mid .18
_exptl_crystal_size_min .10
_refine_diff_density_max 1.07
_refine_diff_density_min -.88
_refine_ls_extinction_method none
_refine_ls_goodness_of_fit_all 1.24
_refine_ls_goodness_of_fit_ref 1.23
_refine_ls_hydrogen_treatment noref
_refine_ls_matrix_type full
_refine_ls_number_constraints 0
_refine_ls_number_parameters 487
_refine_ls_number_reflns 5481
_refine_ls_number_restraints 0
_refine_ls_R_factor_all .103
_refine_ls_R_factor_gt .053
_refine_ls_shift/su_max .057
_refine_ls_shift/su_mean .0014
_refine_ls_structure_factor_coef F
_refine_ls_weighting_scheme calc
_refine_ls_wR_factor_all .087
_refine_ls_wR_factor_ref .055
_reflns_d_resolution_high .729
_reflns_d_resolution_low 13.357
_reflns_limit_h_max 26
_reflns_limit_h_min 0
_reflns_limit_k_max 26
_reflns_limit_k_min 0
_reflns_limit_l_max 24
_reflns_limit_l_min 0
_reflns_number_gt 5481
_reflns_number_total 9053
_reflns_threshold_expression 'F    > 4.00 sig(F   )'
_cod_data_source_file b308214h.txt
_cod_data_source_block abb58
_cod_original_sg_symbol_Hall -p_2ac_2n
_cod_original_sg_symbol_H-M P_n_m_a
_cod_original_formula_sum 'C60 H91 N1 O35 Ru3 S4'
_cod_database_code 7151553

loop_
_symmetry_equiv_pos_as_xyz
+x,+y,+z
1/2-x,-y,1/2+z
1/2+x,1/2-y,1/2-z
-x,1/2+y,-z
-x,-y,-z
1/2+x,+y,1/2-z
1/2-x,1/2+y,1/2+z
+x,1/2-y,+z

loop_
_atom_site_label
_atom_site_fract_x
_atom_site_fract_y
_atom_site_fract_z
_atom_site_U_iso_or_equiv
_atom_site_adp_type
_atom_site_calc_flag
_atom_site_calc_attached_atom
_atom_site_occupancy
_atom_site_disorder_assembly
_atom_site_disorder_group
Ru1 .41219(4) .75000 .51084(4) .0352(3) Uani ? ? 1.00000 ? ?
Ru2 .39154(3) .51116(2) .24244(3) .0415(2) Uani ? ? 1.00000 ? ?
O1 .4802(3) .75000 .3433(3) .042(3) Uani ? ? 1.00000 ? ?
C11 .4250(4) .75000 .3823(4) .032(4) Uani ? ? 1.00000 ? ?
C12 .3948(4) .6878(3) .4084(3) .041(3) Uani ? ? 1.00000 ? ?
C13 .3333(4) .6892(4) .4519(3) .057(4) Uani ? ? 1.00000 ? ?
C14 .3041(6) .75000 .4736(5) .069(7) Uani ? ? 1.00000 ? ?
O2 .4841(2) .6577(2) .2384(3) .053(3) Uani ? ? 1.00000 ? ?
C21 .4250(4) .6283(3) .2389(3) .042(3) Uani ? ? 1.00000 ? ?
C22 .3931(3) .6059(3) .1706(3) .039(3) Uani ? ? 1.00000 ? ?
C23 .3266(4) .5757(3) .1713(3) .046(4) Uani ? ? 1.00000 ? ?
C24 .2909(4) .5628(3) .2377(4) .055(4) Uani ? ? 1.00000 ? ?
C25 .3225(4) .5790(4) .3049(4) .055(5) Uani ? ? 1.00000 ? ?
C26 .3909(4) .6075(3) .3067(3) .044(4) Uani ? ? 1.00000 ? ?
C2 .4243(5) .6222(3) .3809(4) .057(4) Uani ? ? 1.00000 ? ?
O31 .5010(3) .75000 .1171(4) .049(4) Uani ? ? 1.00000 ? ?
C31 .4271(5) .75000 .1026(5) .042(5) Uani ? ? 1.00000 ? ?
C32 .4077(4) .6856(3) .0601(3) .047(4) Uani ? ? 1.00000 ? ?
C33 .3299(4) .6866(4) .0390(4) .057(4) Uani ? ? 1.00000 ? ?
C34 .3116(7) .75000 -.0052(6) .068(7) Uani ? ? 1.00000 ? ?
C3 .4291(4) .6193(3) .0983(3) .048(4) Uani ? ? 1.00000 ? ?
C101 .4052(6) .75000 .6348(5) .062(7) Uani ? ? 1.00000 ? ?
C1011 .3436(10) .7693(15) .6869(8) .09(2) Uani ? ? 1.00000 ? ?
C1012 .3674(12) .729(3) .7608(9) .15(3) Uani ? ? 1.00000 ? ?
C1013 .2787(13) .75000 .6687(12) .19(3) Uani ? ? 1.00000 ? ?
C102 .4346(5) .6899(4) .6103(4) .071(6) Uani ? ? 1.00000 ? ?
C103 .4927(5) .6895(5) .5648(5) .077(6) Uani ? ? 1.00000 ? ?
C104 .5239(6) .75000 .5418(7) .078(9) Uani ? ? 1.00000 ? ?
C1041 .5876(9) .75000 .4897(9) .153(17) Uani ? ? 1.00000 ? ?
C201 .4849(5) .4533(4) .2061(5) .068(5) Uani ? ? 1.00000 ? ?
C2011 .5428(6) .4736(5) .1587(5) .089(7) Uani ? ? 1.00000 ? ?
C2012 .5923(6) .5131(7) .1984(6) .114(9) Uani ? ? 1.00000 ? ?
C2013 .5766(9) .4094(8) .1268(11) .206(17) Uani ? ? 1.00000 ? ?
C202 .4227(6) .4264(4) .1719(4) .078(6) Uani ? ? 1.00000 ? ?
C203 .3668(6) .4055(4) .2123(6) .082(7) Uani ? ? 1.00000 ? ?
C204 .3664(5) .4081(4) .2882(5) .077(6) Uani ? ? 1.00000 ? ?
C2041 .2981(7) .3880(6) .3351(7) .135(10) Uani ? ? 1.00000 ? ?
C205 .4248(5) .4350(4) .3235(4) .058(5) Uani ? ? 1.00000 ? ?
C206 .4845(4) .4572(4) .2852(4) .057(4) Uani ? ? 1.00000 ? ?
S1 .17849(12) .56923(13) .49341(11) .0724(14) Uani ? ? 1.00000 ? ?
O11 .2065(3) .6116(3) .5513(3) .089(5) Uani ? ? 1.00000 ? ?
O12 .2107(4) .4968(3) .5048(4) .100(5) Uani ? ? 1.00000 ? ?
O13 .2018(3) .5925(4) .4216(3) .095(5) Uani ? ? 1.00000 ? ?
O14 .1042(3) .5596(5) .4973(4) .116(5) Uani ? ? 1.00000 ? ?
S2 .6071(2) .52832(16) .45719(17) .111(2) Uani ? ? 1.00000 ? ?
O21 .6569(4) .4999(4) .5070(4) .108(5) Uani ? ? 1.00000 ? ?
O22 .5385(8) .5439(7) .5016(10) .100(11) Uani ? ? 1.00000 ? ?
O23 .613(2) .476(2) .4049(18) .22(4) Uani ? ? 1.00000 ? ?
O24 .630(2) .5812(13) .4173(17) .22(3) Uani ? ? 1.00000 ? ?
O22' .5516(17) .4815(14) .4428(15) .22(3) Uani ? ? 1.00000 ? ?
O23' .6255(17) .5422(14) .3842(10) .15(2) Uani ? ? 1.00000 ? ?
O24' .6018(19) .5981(12) .4822(18) .24(3) Uani ? ? 1.00000 ? ?
O01 .6980(5) .4315(5) .3370(5) .144(8) Uani ? ? 1.00000 ? ?
O02 .2960(6) .75000 .2494(7) .117(8) Uani ? ? 1.00000 ? ?
O03 .6389(7) .6782(5) .3129(5) .175(9) Uani ? ? 1.00000 ? ?
O04 .1879(7) .6833(7) .3242(7) .084(9) Uani ? ? 1.00000 ? ?
O05 .1283(7) .6911(7) .3377(8) .097(10) Uani ? ? 1.00000 ? ?
N01 .0566(12) .75000 .6880(13) .200(9) Uiso ? ? 1.00000 ? ?
C01 .0667(11) .75000 .6202(13) .130(7) Uiso ? ? 1.00000 ? ?
C02 .0950(12) .75000 .5518(14) .160(8) Uiso ? ? 1.00000 ? ?
H13 .31169 .64711 .46681 .07100 Uiso ? ? 1.00000 ? ?
H14 .26258 .75000 .50446 .08500 Uiso ? ? 1.00000 ? ?
H23 .30469 .56321 .12528 .05600 Uiso ? ? 1.00000 ? ?
H24 .24468 .54274 .23648 .06900 Uiso ? ? 1.00000 ? ?
H25 .29757 .57055 .35045 .06900 Uiso ? ? 1.00000 ? ?
H2a .47467 .62584 .37566 .07300 Uiso ? ? 1.00000 ? ?
H2b .41535 .58635 .41513 .07300 Uiso ? ? 1.00000 ? ?
H31 .40153 .75000 .14858 .05300 Uiso ? ? 1.00000 ? ?
H32 .43101 .68785 .01316 .05800 Uiso ? ? 1.00000 ? ?
H33a .30183 .68573 .08291 .07100 Uiso ? ? 1.00000 ? ?
H33b .31852 .64714 .01048 .07100 Uiso ? ? 1.00000 ? ?
H34a .26285 .75000 -.01754 .10200 Uiso ? ? 1.00000 ? ?
H34b .33783 .75000 -.05031 .10200 Uiso ? ? 1.00000 ? ?
H3a .41984 .58204 .06575 .06100 Uiso ? ? 1.00000 ? ?
H3b .47892 .62014 .10724 .06100 Uiso ? ? 1.00000 ? ?
H1011 .34200 .81871 .68993 .12600 Uiso ? ? 1.00000 ? ?
H1012a .36522 .67984 .75157 .19600 Uiso ? ? 1.00000 ? ?
H1012b .41611 .73790 .77250 .19600 Uiso ? ? 1.00000 ? ?
H1012c .34006 .73812 .80245 .19600 Uiso ? ? 1.00000 ? ?
H1013a .27625 .70195 .66770 .26600 Uiso ? ? 1.00000 ? ?
H1013b .24512 .76593 .70488 .26600 Uiso ? ? 1.00000 ? ?
H1013c .26556 .76757 .62204 .26600 Uiso ? ? 1.00000 ? ?
H102 .41359 .64678 .62493 .08900 Uiso ? ? 1.00000 ? ?
H103 .51251 .64705 .54808 .09600 Uiso ? ? 1.00000 ? ?
H1041a .56914 .75000 .44149 .21900 Uiso ? ? 1.00000 ? ?
H1041b .60408 .79332 .50515 .21900 Uiso ? ? 1.00000 ? ?
H2011 .52683 .50116 .11778 .11200 Uiso ? ? 1.00000 ? ?
H2012a .63280 .52607 .16935 .16300 Uiso ? ? 1.00000 ? ?
H2012b .61102 .48922 .24138 .16300 Uiso ? ? 1.00000 ? ?
H2012c .57239 .55462 .21730 .16300 Uiso ? ? 1.00000 ? ?
H2013a .59320 .37876 .16732 .26900 Uiso ? ? 1.00000 ? ?
H2013b .61772 .41755 .09754 .26900 Uiso ? ? 1.00000 ? ?
H2013c .54451 .38366 .09903 .26900 Uiso ? ? 1.00000 ? ?
H2041a .29174 .34089 .34066 .17500 Uiso ? ? 1.00000 ? ?
H2041b .29917 .40783 .38469 .17500 Uiso ? ? 1.00000 ? ?
H2041c .26304 .40461 .31411 .17500 Uiso ? ? 1.00000 ? ?
H202 .42168 .42392 .11840 .09100 Uiso ? ? 1.00000 ? ?
H203 .32542 .38894 .18594 .10300 Uiso ? ? 1.00000 ? ?
H205 .42410 .43937 .37696 .07200 Uiso ? ? 1.00000 ? ?
H206 .52484 .47525 .31136 .07300 Uiso ? ? 1.00000 ? ?
H02a .10695 .79330 .52541 .25600 Uiso ? ? 1.00000 ? ?
H02b .14082 .72547 .54631 .25600 Uiso ? ? 1.00000 ? ?
H02c .06516 .72757 .51539 .25600 Uiso ? ? 1.00000 ? ?

loop_
_atom_site_aniso_label
_atom_site_aniso_U_11
_atom_site_aniso_U_22
_atom_site_aniso_U_33
_atom_site_aniso_U_12
_atom_site_aniso_U_13
_atom_site_aniso_U_23
Ru1 .0471(4) .0314(3) .0272(3) .00000 -.0033(3) .00000
Ru2 .0619(3) .0290(2) .0337(2) -.0073(2) -.0051(2) -.0025(2)
O1 .043(4) .043(3) .040(3) .00000 .006(3) .00000
C11 .035(5) .035(4) .027(4) .00000 -.008(3) .00000
C12 .061(4) .033(3) .028(3) -.006(3) -.009(3) -.002(2)
C13 .070(5) .071(5) .031(3) -.038(4) -.001(3) -.003(3)
C14 .047(6) .128(11) .031(5) .00000 .008(4) .00000
O2 .061(3) .043(2) .056(3) -.017(2) -.018(2) .006(2)
C21 .062(4) .030(3) .035(3) .001(3) -.011(3) -.002(2)
C22 .053(4) .028(3) .037(3) .000(3) -.005(3) -.002(2)
C23 .056(4) .040(4) .042(3) -.003(3) -.012(3) -.002(3)
C24 .056(4) .047(4) .061(4) -.012(3) .002(4) -.002(3)
C25 .081(6) .041(4) .044(4) -.001(4) .014(4) -.004(3)
C26 .070(5) .026(3) .036(3) -.005(3) -.008(3) -.003(2)
C2 .105(6) .026(3) .041(3) .001(4) -.014(4) .000(3)
O31 .050(4) .045(4) .052(4) .00000 .006(3) .00000
C31 .059(6) .036(5) .031(4) .00000 .000(4) .00000
C32 .073(5) .034(3) .033(3) .003(3) .001(3) .002(2)
C33 .081(5) .048(4) .043(4) -.006(4) -.021(4) -.006(3)
C34 .096(9) .057(6) .052(6) .00000 -.034(6) .00000
C3 .071(5) .036(3) .037(3) .004(3) .004(3) .001(3)
C101 .069(8) .082(8) .035(5) .00000 -.016(5) .00000
C1011 .095(12) .14(4) .043(8) -.035(15) .011(8) -.017(11)
C1012 .145(18) .26(7) .038(8) -.05(3) .003(10) .04(2)
C1013 .131(19) .33(4) .106(16) .00000 .048(14) .00000
C102 .113(8) .057(5) .044(4) -.013(5) -.029(5) .020(4)
C103 .097(7) .074(6) .059(5) .037(5) -.033(5) -.011(4)
C104 .047(7) .135(13) .053(7) .00000 -.014(5) .00000
C1041 .075(10) .31(3) .074(10) .00000 -.013(9) .00000
C201 .090(7) .048(4) .067(5) .023(4) .021(5) .011(4)
C2011 .111(8) .082(7) .075(6) .030(6) .011(6) .000(5)
C2012 .113(9) .140(11) .088(7) -.013(9) .021(7) -.011(8)
C2013 .198(17) .139(14) .28(2) .009(12) .132(16) -.066(14)
C202 .133(9) .053(5) .048(4) .039(5) -.027(5) -.022(4)
C203 .125(9) .035(4) .087(7) -.014(5) -.013(6) -.007(4)
C204 .106(8) .049(5) .075(6) -.016(5) -.025(5) .017(4)
C2041 .144(11) .106(9) .156(11) -.087(8) -.037(9) .069(8)
C205 .092(6) .041(4) .042(4) .001(4) -.009(4) .010(3)
C206 .073(5) .044(4) .054(4) .015(4) -.004(4) .005(3)
S1 .0672(13) .0993(17) .0507(11) -.0200(12) .0127(10) .0041(12)
O11 .091(5) .104(5) .071(4) -.023(4) .007(3) -.018(4)
O12 .130(6) .072(4) .099(5) -.024(4) .008(4) .017(4)
O13 .084(5) .137(6) .063(4) -.020(4) .015(3) .021(4)
O14 .068(4) .197(8) .082(4) -.041(5) .023(4) -.018(5)
S2 .168(3) .084(2) .0806(18) .002(2) -.049(2) .0226(16)
O21 .102(5) .138(6) .083(4) .009(5) -.010(4) .036(5)
O22 .087(10) .074(9) .138(13) .029(8) -.029(10) -.029(9)
O23 .28(4) .23(4) .16(3) .06(4) -.02(3) -.05(3)
O24 .42(5) .081(16) .16(3) .02(2) .08(3) .039(15)
O22' .30(4) .16(2) .21(3) -.13(3) -.21(3) .05(2)
O23' .27(3) .13(2) .061(10) .07(2) .003(13) .004(11)
O24' .31(4) .15(2) .26(3) .15(2) -.16(3) -.12(2)
O01 .158(8) .152(8) .122(7) -.012(7) .002(6) -.015(6)
O02 .105(8) .110(8) .135(9) .00000 .029(7) .00000
O03 .301(14) .115(7) .109(7) .060(8) .035(8) .016(6)
O04 .087(9) .088(9) .078(8) .012(8) -.004(7) -.006(7)
O05 .074(9) .100(10) .117(11) .015(8) .023(8) .029(9)

loop_
_atom_type_symbol
_atom_type_description
_atom_type_oxidation_number
_atom_type_number_in_cell
_atom_type_scat_dispersion_real
_atom_type_scat_dispersion_imag
_atom_type_scat_source
C ? 0 240 .002014 .002014 'Int Tables Vol IV Tables 2.2B and 2.3.1'
H ? 0 364 0 0 'Int Tables Vol IV Tables 2.2B and 2.3.1'
N ? 0 4 .004028 .002991 'Int Tables Vol IV Tables 2.2B and 2.3.1'
O ? 0 108 .007996 .005981 'Int Tables Vol IV Tables 2.2B and 2.3.1'
Ru ? 0 12 -1.42 .835999 'Int Tables Vol IV Tables 2.2B and 2.3.1'
S ? 0 16 .109985 .124023 'Int Tables Vol IV Tables 2.2B and 2.3.1'

loop_
_diffrn_attenuator_code
_diffrn_attenuator_scale
? ?

loop_
_geom_angle_atom_site_label_1
_geom_angle_atom_site_label_2
_geom_angle_atom_site_label_3
_geom_angle_site_symmetry_1
_geom_angle_site_symmetry_2
_geom_angle_site_symmetry_3
_geom_angle
_geom_angle_publ_flag
C11 Ru1 C12 . . . 36.42(17) ?
C11 Ru1 C13 . . . 65.8(2) ?
C11 Ru1 C14 . . . 77.9(3) ?
C11 Ru1 C101 . . . 177.4(4) ?
C11 Ru1 C102 . . . 142.6(2) ?
C11 Ru1 C103 . . . 111.9(3) ?
C11 Ru1 C104 . . . 98.7(4) ?
C11 Ru1 C12 . . '8 565' 36.42(17) ?
C11 Ru1 C13 . . '8 565' 65.8(2) ?
C11 Ru1 C102 . . '8 565' 142.6(2) ?
C11 Ru1 C103 . . '8 565' 111.9(3) ?
C12 Ru1 C13 . . . 37.0(3) ?
C12 Ru1 C14 . . . 66.6(3) ?
C12 Ru1 C101 . . . 144.53(18) ?
C12 Ru1 C102 . . . 114.2(2) ?
C12 Ru1 C103 . . . 100.1(3) ?
C12 Ru1 C104 . . . 110.6(3) ?
C12 Ru1 C12 . . '8 565' 66.2(2) ?
C12 Ru1 C13 . . '8 565' 78.3(2) ?
C12 Ru1 C102 . . '8 565' 177.3(3) ?
C12 Ru1 C103 . . '8 565' 140.7(3) ?
C13 Ru1 C14 . . . 36.8(2) ?
C13 Ru1 C101 . . . 116.3(3) ?
C13 Ru1 C102 . . . 103.6(3) ?
C13 Ru1 C103 . . . 113.6(3) ?
C13 Ru1 C104 . . . 141.7(3) ?
C13 Ru1 C12 . . '8 565' 78.3(2) ?
C13 Ru1 C13 . . '8 565' 66.1(3) ?
C13 Ru1 C102 . . '8 565' 145.5(3) ?
C13 Ru1 C103 . . '8 565' 177.6(3) ?
C14 Ru1 C101 . . . 104.7(4) ?
C14 Ru1 C102 . . . 116.1(3) ?
C14 Ru1 C103 . . . 144.1(3) ?
C14 Ru1 C104 . . . 176.6(4) ?
C14 Ru1 C12 . . '8 565' 66.6(3) ?
C14 Ru1 C13 . . '8 565' 36.8(2) ?
C14 Ru1 C102 . . '8 565' 116.1(3) ?
C14 Ru1 C103 . . '8 565' 144.1(3) ?
C101 Ru1 C102 . . . 36.3(2) ?
C101 Ru1 C103 . . . 66.1(3) ?
C101 Ru1 C104 . . . 78.7(4) ?
C101 Ru1 C12 . . '8 565' 144.53(18) ?
C101 Ru1 C13 . . '8 565' 116.3(3) ?
C101 Ru1 C102 . . '8 565' 36.3(2) ?
C101 Ru1 C103 . . '8 565' 66.1(3) ?
C102 Ru1 C103 . . . 36.8(3) ?
C102 Ru1 C104 . . . 66.6(4) ?
C102 Ru1 C12 . . '8 565' 177.3(3) ?
C102 Ru1 C13 . . '8 565' 145.5(3) ?
C102 Ru1 C102 . . '8 565' 65.3(3) ?
C102 Ru1 C103 . . '8 565' 78.0(3) ?
C103 Ru1 C104 . . . 37.2(3) ?
C103 Ru1 C12 . . '8 565' 140.7(3) ?
C103 Ru1 C13 . . '8 565' 177.6(3) ?
C103 Ru1 C102 . . '8 565' 78.0(3) ?
C103 Ru1 C103 . . '8 565' 66.5(4) ?
C104 Ru1 C12 . . '8 565' 110.6(3) ?
C104 Ru1 C13 . . '8 565' 141.7(3) ?
C104 Ru1 C102 . . '8 565' 66.6(4) ?
C104 Ru1 C103 . . '8 565' 37.2(3) ?
C12 Ru1 C13 '8 565' . '8 565' 37.0(3) ?
C12 Ru1 C102 '8 565' . '8 565' 114.2(2) ?
C12 Ru1 C103 '8 565' . '8 565' 100.1(3) ?
C13 Ru1 C102 '8 565' . '8 565' 103.6(3) ?
C13 Ru1 C103 '8 565' . '8 565' 113.6(3) ?
C102 Ru1 C103 '8 565' . '8 565' 36.8(3) ?
C21 Ru2 C22 . . . 35.9(2) ?
C21 Ru2 C23 . . . 64.9(2) ?
C21 Ru2 C24 . . . 77.4(2) ?
C21 Ru2 C25 . . . 65.5(3) ?
C21 Ru2 C26 . . . 36.2(2) ?
C21 Ru2 C201 . . . 105.9(3) ?
C21 Ru2 C202 . . . 130.5(3) ?
C21 Ru2 C203 . . . 163.9(3) ?
C21 Ru2 C204 . . . 159.8(3) ?
C21 Ru2 C205 . . . 126.9(3) ?
C21 Ru2 C206 . . . 105.1(3) ?
C22 Ru2 C23 . . . 36.5(2) ?
C22 Ru2 C24 . . . 66.7(2) ?
C22 Ru2 C25 . . . 78.5(2) ?
C22 Ru2 C26 . . . 66.3(2) ?
C22 Ru2 C201 . . . 104.1(3) ?
C22 Ru2 C202 . . . 106.9(2) ?
C22 Ru2 C203 . . . 129.6(3) ?
C22 Ru2 C204 . . . 162.9(3) ?
C22 Ru2 C205 . . . 160.1(3) ?
C22 Ru2 C206 . . . 125.8(2) ?
C23 Ru2 C24 . . . 37.5(3) ?
C23 Ru2 C25 . . . 67.0(2) ?
C23 Ru2 C26 . . . 78.9(2) ?
C23 Ru2 C201 . . . 125.4(3) ?
C23 Ru2 C202 . . . 104.8(3) ?
C23 Ru2 C203 . . . 106.4(3) ?
C23 Ru2 C204 . . . 128.4(3) ?
C23 Ru2 C205 . . . 162.4(3) ?
C23 Ru2 C206 . . . 159.9(3) ?
C24 Ru2 C25 . . . 37.2(3) ?
C24 Ru2 C26 . . . 67.4(3) ?
C24 Ru2 C201 . . . 159.9(3) ?
C24 Ru2 C202 . . . 125.1(3) ?
C24 Ru2 C203 . . . 104.1(3) ?
C24 Ru2 C204 . . . 104.5(3) ?
C24 Ru2 C205 . . . 127.1(3) ?
C24 Ru2 C206 . . . 161.5(3) ?
C25 Ru2 C26 . . . 37.5(3) ?
C25 Ru2 C201 . . . 162.0(3) ?
C25 Ru2 C202 . . . 158.7(4) ?
C25 Ru2 C203 . . . 125.2(4) ?
C25 Ru2 C204 . . . 103.6(3) ?
C25 Ru2 C205 . . . 104.3(3) ?
C25 Ru2 C206 . . . 126.6(3) ?
C26 Ru2 C201 . . . 126.8(3) ?
C26 Ru2 C202 . . . 163.5(3) ?
C26 Ru2 C203 . . . 159.1(3) ?
C26 Ru2 C204 . . . 125.3(3) ?
C26 Ru2 C205 . . . 103.7(2) ?
C26 Ru2 C206 . . . 103.5(3) ?
C201 Ru2 C202 . . . 38.2(4) ?
C201 Ru2 C203 . . . 67.2(4) ?
C201 Ru2 C204 . . . 79.3(3) ?
C201 Ru2 C205 . . . 67.2(3) ?
C201 Ru2 C206 . . . 37.8(3) ?
C202 Ru2 C203 . . . 36.0(4) ?
C202 Ru2 C204 . . . 65.2(3) ?
C202 Ru2 C205 . . . 77.7(3) ?
C202 Ru2 C206 . . . 67.5(3) ?
C203 Ru2 C204 . . . 35.9(4) ?
C203 Ru2 C205 . . . 65.1(3) ?
C203 Ru2 C206 . . . 78.6(4) ?
C204 Ru2 C205 . . . 36.4(3) ?
C204 Ru2 C206 . . . 66.8(3) ?
C205 Ru2 C206 . . . 37.2(3) ?
Ru1 C11 O1 . . . 129.8(5) ?
Ru1 C11 C12 . . . 68.3(3) ?
Ru1 C11 C12 . . '8 565' 68.3(3) ?
O1 C11 C12 . . . 121.1(4) ?
O1 C11 C12 . . '8 565' 121.1(4) ?
C12 C11 C12 . . '8 565' 117.5(6) ?
Ru1 C12 C11 . . . 75.2(4) ?
Ru1 C12 C13 . . . 69.7(4) ?
Ru1 C12 C2 . . . 133.7(5) ?
C11 C12 C13 . . . 120.0(6) ?
C11 C12 C2 . . . 118.6(6) ?
C13 C12 C2 . . . 121.0(6) ?
Ru1 C13 C12 . . . 73.3(4) ?
Ru1 C13 C14 . . . 70.4(5) ?
Ru1 C13 H13 . . . 128.7 ?
C12 C13 C14 . . . 120.7(7) ?
C12 C13 H13 . . . 119.6 ?
C14 C13 H13 . . . 119.7 ?
Ru1 C14 C13 . . . 72.8(5) ?
Ru1 C14 H14 . . . 126.7 ?
Ru1 C14 C13 . . '8 565' 72.8(5) ?
C13 C14 H14 . . . 119.6 ?
C13 C14 C13 . . '8 565' 120.8(9) ?
H14 C14 C13 . . '8 565' 119.6 ?
Ru2 C21 O2 . . . 132.7(5) ?
Ru2 C21 C22 . . . 67.4(3) ?
Ru2 C21 C26 . . . 65.5(3) ?
O2 C21 C22 . . . 120.5(5) ?
O2 C21 C26 . . . 122.4(6) ?
C22 C21 C26 . . . 116.6(6) ?
Ru2 C22 C21 . . . 76.6(3) ?
Ru2 C22 C23 . . . 68.5(3) ?
Ru2 C22 C3 . . . 130.4(4) ?
C21 C22 C23 . . . 120.2(5) ?
C21 C22 C3 . . . 119.9(5) ?
C23 C22 C3 . . . 119.8(5) ?
Ru2 C23 C22 . . . 75.0(4) ?
Ru2 C23 C24 . . . 70.5(4) ?
Ru2 C23 H23 . . . 127.1 ?
C22 C23 C24 . . . 121.6(6) ?
C22 C23 H23 . . . 119.6 ?
C24 C23 H23 . . . 118.8 ?
Ru2 C24 C23 . . . 72.0(4) ?
Ru2 C24 C25 . . . 72.0(4) ?
Ru2 C24 H24 . . . 127.9 ?
C23 C24 C25 . . . 119.6(7) ?
C23 C24 H24 . . . 119.8 ?
C25 C24 H24 . . . 120.5 ?
Ru2 C25 C24 . . . 70.7(4) ?
Ru2 C25 C26 . . . 72.6(4) ?
Ru2 C25 H25 . . . 129.1 ?
C24 C25 C26 . . . 120.5(6) ?
C24 C25 H25 . . . 119.4 ?
C26 C25 H25 . . . 120.1 ?
Ru2 C26 C21 . . . 78.3(3) ?
Ru2 C26 C25 . . . 69.9(4) ?
Ru2 C26 C2 . . . 128.6(4) ?
C21 C26 C25 . . . 120.4(6) ?
C21 C26 C2 . . . 120.5(6) ?
C25 C26 C2 . . . 118.9(6) ?
C12 C2 C26 . . . 107.6(6) ?
C12 C2 H2a . . . 110.0 ?
C12 C2 H2b . . . 111.0 ?
C26 C2 H2a . . . 110.2 ?
C26 C2 H2b . . . 111.0 ?
H2a C2 H2b . . . 107.2 ?
O31 C31 C32 . . . 109.2(5) ?
O31 C31 H31 . . . 109.9 ?
O31 C31 C32 . . '8 565' 109.2(5) ?
C32 C31 H31 . . . 108.1(5) ?
C32 C31 C32 . . '8 565' 112.2(6) ?
H31 C31 C32 . . '8 565' 108.1 ?
C31 C32 C33 . . . 110.4(6) ?
C31 C32 C3 . . . 114.6(5) ?
C31 C32 H32 . . . 107.1 ?
C33 C32 C3 . . . 112.4(6) ?
C33 C32 H32 . . . 103.2 ?
C3 C32 H32 . . . 108.3 ?
C32 C33 C34 . . . 111.3(7) ?
C32 C33 H33a . . . 109.5 ?
C32 C33 H33b . . . 110.0 ?
C34 C33 H33a . . . 108.7 ?
C34 C33 H33b . . . 109.4 ?
H33a C33 H33b . . . 107.8 ?
C33 C34 H34a . . . 110.2 ?
C33 C34 H34b . . . 109.1 ?
C33 C34 C33 . . '8 565' 110.2(8) ?
H34a C34 H34b . . . 108.0 ?
H34a C34 C33 . . '8 565' 110.2 ?
H34b C34 C33 . . '8 565' 109.1 ?
C22 C3 C32 . . . 114.9(5) ?
C22 C3 H3a . . . 108.4 ?
C22 C3 H3b . . . 107.9 ?
C32 C3 H3a . . . 109.2 ?
C32 C3 H3b . . . 108.8 ?
H3a C3 H3b . . . 107.3 ?
Ru1 C101 C1011 . . . 130.6(9) ?
Ru1 C101 C102 . . . 69.9(5) ?
Ru1 C101 C1011 . . '8 565' 130.6(9) ?
Ru1 C101 C102 . . '8 565' 69.9(5) ?
C1011 C101 C102 . . . 135.3(12) ?
C1011 C101 C102 . . '8 565' 106.9(12) ?
C102 C101 C1011 . . '8 565' 106.9(12) ?
C102 C101 C102 . . '8 565' 117.8(9) ?
C101 C1011 C1012 . . . 99.7(16) ?
C101 C1011 C1013 . . . 118.8(16) ?
C101 C1011 H1011 . . . 107.6 ?
C101 C1011 C1012 . . '8 565' 109.7(17) ?
C1012 C1011 C1013 . . . 109(2) ?
C1012 C1011 H1011 . . . 117 ?
C1013 C1011 H1011 . . . 105.6 ?
C1011 C1012 H1012a . . . 109 ?
C1011 C1012 H1012b . . . 111 ?
C1011 C1012 H1012c . . . 114 ?
H1012a C1012 H1012b . . . 105 ?
H1012a C1012 H1012c . . . 108 ?
H1012b C1012 H1012c . . . 109 ?
C1011 C1013 H1013a . . . 110 ?
C1011 C1013 H1013b . . . 110.7 ?
C1011 C1013 H1013c . . . 111.1 ?
H1013a C1013 H1013b . . . 107.7 ?
H1013a C1013 H1013c . . . 109.6 ?
H1013b C1013 H1013c . . . 108 ?
Ru1 C102 C101 . . . 73.8(5) ?
Ru1 C102 C103 . . . 70.8(5) ?
Ru1 C102 H102 . . . 127.7 ?
C101 C102 C103 . . . 121.4(8) ?
C101 C102 H102 . . . 119.5 ?
C103 C102 H102 . . . 119.1 ?
Ru1 C103 C102 . . . 72.4(5) ?
Ru1 C103 C104 . . . 72.5(6) ?
Ru1 C103 H103 . . . 127.6 ?
C102 C103 C104 . . . 121.0(9) ?
C102 C103 H103 . . . 120.3 ?
C104 C103 H103 . . . 118.7 ?
Ru1 C104 C103 . . . 70.3(6) ?
Ru1 C104 C1041 . . . 127.5(9) ?
Ru1 C104 C103 . . '8 565' 70.3(6) ?
C103 C104 C1041 . . . 121.3(6) ?
C103 C104 C103 . . '8 565' 117.4(10) ?
C1041 C104 C103 . . '8 565' 121.3(6) ?
C104 C1041 H1041a . . . 105.8 ?
C104 C1041 H1041b . . . 94.6 ?
C104 C1041 H1041b . . '8 565' 94.6 ?
H1041a C1041 H1041b . . . 113.3 ?
H1041a C1041 H1041b . . '8 565' 113.3 ?
H1041b C1041 H1041b . . '8 565' 127.6 ?
Ru2 C201 C2011 . . . 130.1(6) ?
Ru2 C201 C202 . . . 69.8(5) ?
Ru2 C201 C206 . . . 70.8(5) ?
C2011 C201 C202 . . . 118.3(8) ?
C2011 C201 C206 . . . 125.3(8) ?
C202 C201 C206 . . . 116.4(8) ?
C201 C2011 C2012 . . . 111.0(8) ?
C201 C2011 C2013 . . . 108.3(10) ?
C201 C2011 H2011 . . . 111.5 ?
C2012 C2011 C2013 . . . 111.3(11) ?
C2012 C2011 H2011 . . . 106.7 ?
C2013 C2011 H2011 . . . 108.0 ?
C2011 C2012 H2012a . . . 113.6 ?
C2011 C2012 H2012b . . . 112.4 ?
C2011 C2012 H2012c . . . 112.5 ?
H2012a C2012 H2012b . . . 105.5 ?
H2012a C2012 H2012c . . . 106.4 ?
H2012b C2012 H2012c . . . 105.7 ?
C2011 C2013 H2013a . . . 110.9 ?
C2011 C2013 H2013b . . . 114.4 ?
C2011 C2013 H2013c . . . 111.9 ?
H2013a C2013 H2013b . . . 104.3 ?
H2013a C2013 H2013c . . . 105.7 ?
H2013b C2013 H2013c . . . 109 ?
Ru2 C202 C201 . . . 72.0(5) ?
Ru2 C202 C203 . . . 72.8(5) ?
Ru2 C202 H202 . . . 128.0 ?
C201 C202 C203 . . . 121.9(8) ?
C201 C202 H202 . . . 117.7 ?
C203 C202 H202 . . . 120.4 ?
Ru2 C203 C202 . . . 71.2(5) ?
Ru2 C203 C204 . . . 73.7(5) ?
Ru2 C203 H203 . . . 127.5 ?
C202 C203 C204 . . . 122.1(10) ?
C202 C203 H203 . . . 118.2 ?
C204 C203 H203 . . . 119.7 ?
Ru2 C204 C203 . . . 70.4(5) ?
Ru2 C204 C2041 . . . 126.3(6) ?
Ru2 C204 C205 . . . 69.7(5) ?
C203 C204 C2041 . . . 121.6(9) ?
C203 C204 C205 . . . 118.0(9) ?
C2041 C204 C205 . . . 120.2(8) ?
C204 C2041 H2041a . . . 113.9 ?
C204 C2041 H2041b . . . 111.6 ?
C204 C2041 H2041c . . . 108.2 ?
H2041a C2041 H2041b . . . 107.4 ?
H2041a C2041 H2041c . . . 109.4 ?
H2041b C2041 H2041c . . . 106.0 ?
Ru2 C205 C204 . . . 73.9(5) ?
Ru2 C205 C206 . . . 72.0(4) ?
Ru2 C205 H205 . . . 126.9 ?
C204 C205 C206 . . . 122.9(7) ?
C204 C205 H205 . . . 118.7 ?
C206 C205 H205 . . . 118.4 ?
Ru2 C206 C201 . . . 71.4(5) ?
Ru2 C206 C205 . . . 70.8(5) ?
Ru2 C206 H206 . . . 129.1 ?
C201 C206 C205 . . . 118.7(7) ?
C201 C206 H206 . . . 120.1 ?
C205 C206 H206 . . . 121.1 ?
O11 S1 O12 . . . 106.7(4) ?
O11 S1 O13 . . . 110.7(4) ?
O11 S1 O14 . . . 114.1(4) ?
O12 S1 O13 . . . 106.6(4) ?
O12 S1 O14 . . . 105.1(5) ?
O13 S1 O14 . . . 113.0(4) ?
O21 S2 O22 . . . 108.1(7) ?
O21 S2 O23 . . . 94.8(15) ?
O21 S2 O24 . . . 115.4(16) ?
O21 S2 O22' . . . 110.8(12) ?
O21 S2 O23' . . . 120.6(14) ?
O21 S2 O24' . . . 102.9(14) ?
O22 S2 O23 . . . 123.8(17) ?
O22 S2 O24 . . . 113.3(16) ?
O23 S2 O24 . . . 101(2) ?
O22' S2 O23' . . . 98.1(16) ?
O22' S2 O24' . . . 128.2(19) ?
O23' S2 O24' . . . 97.3(17) ?
N01 C01 C02 . . . 165(2) ?
C01 C02 H02a . . . 121.7 ?
C01 C02 H02b . . . 116 ?
C01 C02 H02c . . . 113 ?
C01 C02 H02a . . '8 565' 121.7 ?
C01 C02 H02b . . '8 565' 116 ?
C01 C02 H02c . . '8 565' 113 ?
H02a C02 H02b . . . 100 ?
H02a C02 H02c . . . 101 ?
H02b C02 H02c . . . 102.8 ?
H02a C02 H02b '8 565' . '8 565' 100 ?
H02a C02 H02c '8 565' . '8 565' 101 ?
H02b C02 H02c '8 565' . '8 565' 102.8 ?

loop_
_geom_bond_atom_site_label_1
_geom_bond_atom_site_label_2
_geom_bond_site_symmetry_1
_geom_bond_site_symmetry_2
_geom_bond_distance
_geom_bond_publ_flag
Ru1 C11 . . 2.342(7) ?
Ru1 C12 . . 2.251(6) ?
Ru1 C13 . . 2.204(7) ?
Ru1 C14 . . 2.173(11) ?
Ru1 C101 . . 2.250(9) ?
Ru1 C102 . . 2.201(8) ?
Ru1 C103 . . 2.180(10) ?
Ru1 C104 . . 2.207(12) ?
Ru1 C12 . '8 565' 2.251(6) ?
Ru1 C13 . '8 565' 2.204(7) ?
Ru1 C102 . '8 565' 2.201(8) ?
Ru1 C103 . '8 565' 2.180(10) ?
Ru2 C21 . . 2.403(6) ?
Ru2 C22 . . 2.281(6) ?
Ru2 C23 . . 2.198(6) ?
Ru2 C24 . . 2.179(7) ?
Ru2 C25 . . 2.195(8) ?
Ru2 C26 . . 2.232(6) ?
Ru2 C201 . . 2.219(9) ?
Ru2 C202 . . 2.190(8) ?
Ru2 C203 . . 2.210(8) ?
Ru2 C204 . . 2.251(8) ?
Ru2 C205 . . 2.197(8) ?
Ru2 C206 . . 2.212(8) ?
O1 C11 . . 1.270(9) ?
C11 C12 . . 1.438(7) ?
C11 C12 . '8 565' 1.438(7) ?
C12 C13 . . 1.415(10) ?
C12 C2 . . 1.499(9) ?
C13 C14 . . 1.382(9) ?
C13 H13 . . .967 ?
C14 H14 . . .971 ?
O2 C21 . . 1.270(8) ?
C21 C22 . . 1.449(8) ?
C21 C26 . . 1.450(8) ?
C22 C23 . . 1.404(9) ?
C22 C3 . . 1.503(8) ?
C23 C24 . . 1.407(9) ?
C23 H23 . . .965 ?
C24 C25 . . 1.397(10) ?
C24 H24 . . .968 ?
C25 C26 . . 1.424(11) ?
C25 H25 . . .968 ?
C26 C2 . . 1.517(10) ?
C2 H2a . . .970 ?
C2 H2b . . .957 ?
O31 C31 . . 1.437(11) ?
C31 C32 . . 1.533(8) ?
C31 H31 . . .966 ?
C31 C32 . '8 565' 1.533(8) ?
C32 C33 . . 1.535(11) ?
C32 C3 . . 1.537(8) ?
C32 H32 . . .961 ?
C33 C34 . . 1.528(10) ?
C33 H33a . . .960 ?
C33 H33b . . .961 ?
C34 H34a . . .958 ?
C34 H34b . . .959 ?
C3 H3a . . .960 ?
C3 H3b . . .966 ?
C101 C1011 . . 1.56(2) ?
C101 C102 . . 1.387(10) ?
C101 C1011 . '8 565' 1.56(2) ?
C101 C102 . '8 565' 1.387(10) ?
C1011 C1012 . . 1.62(4) ?
C1011 C1013 . . 1.34(3) ?
C1011 H1011 . . .98 ?
C1012 H1012a . . .99 ?
C1012 H1012b . . .97 ?
C1012 H1012c . . .94 ?
C1013 H1013a . . .9510 ?
C1013 H1013b . . .97 ?
C1013 H1013c . . .95 ?
C102 C103 . . 1.383(13) ?
C102 H102 . . .979 ?
C103 C104 . . 1.400(12) ?
C103 H103 . . .969 ?
C104 C1041 . . 1.54(2) ?
C1041 H1041a . . .942 ?
C1041 H1041b . . .954 ?
C1041 H1041b . '8 565' .954 ?
C201 C2011 . . 1.457(14) ?
C201 C202 . . 1.442(14) ?
C201 C206 . . 1.436(12) ?
C2011 C2012 . . 1.422(16) ?
C2011 C2013 . . 1.54(2) ?
C2011 H2011 . . .969 ?
C2012 H2012a . . .971 ?
C2012 H2012b . . .978 ?
C2012 H2012c . . .967 ?
C2013 H2013a . . 1.003 ?
C2013 H2013b . . .962 ?
C2013 H2013c . . .942 ?
C202 C203 . . 1.359(15) ?
C202 H202 . . .971 ?
C203 C204 . . 1.376(14) ?
C203 H203 . . .980 ?
C204 C2041 . . 1.607(16) ?
C204 C205 . . 1.392(13) ?
C2041 H2041a . . .944 ?
C2041 H2041b . . .981 ?
C2041 H2041c . . .837 ?
C205 C206 . . 1.406(12) ?
C205 H205 . . .973 ?
C206 H206 . . .973 ?
S1 O11 . . 1.445(6) ?
S1 O12 . . 1.572(7) ?
S1 O13 . . 1.450(6) ?
S1 O14 . . 1.434(6) ?
S2 O21 . . 1.427(8) ?
S2 O22 . . 1.569(16) ?
S2 O23 . . 1.41(4) ?
S2 O24 . . 1.34(3) ?
S2 O22' . . 1.43(3) ?
S2 O23' . . 1.40(2) ?
S2 O24' . . 1.46(2) ?
N01 C01 . . 1.24(3) ?
C01 C02 . . 1.35(3) ?
C02 H02a . . 1.007 ?
C02 H02b . . 1.01 ?
C02 H02c . . .98 ?
C02 H02a . '8 565' 1.007 ?
C02 H02b . '8 565' 1.01 ?
C02 H02c . '8 565' .98 ?

loop_
_geom_contact_atom_site_label_1
_geom_contact_atom_site_label_2
_geom_contact_distance
_geom_contact_site_symmetry_1
_geom_contact_site_symmetry_2
_geom_contact_publ_flag
? ? ? ? ? ?

loop_
_geom_hbond_atom_site_label_D
_geom_hbond_atom_site_label_H
_geom_hbond_atom_site_label_A
_geom_hbond_site_symmetry_D
_geom_hbond_site_symmetry_H
_geom_hbond_site_symmetry_A
_geom_hbond_distance_DH
_geom_hbond_distance_HA
_geom_hbond_distance_DA
_geom_hbond_angle_DHA
_geom_hbond_publ_flag
? ? ? ? ? ? ? ? ? ? ?

loop_
_geom_torsion_atom_site_label_1
_geom_torsion_atom_site_label_2
_geom_torsion_atom_site_label_3
_geom_torsion_atom_site_label_4
_geom_torsion_site_symmetry_1
_geom_torsion_site_symmetry_2
_geom_torsion_site_symmetry_3
_geom_torsion_site_symmetry_4
_geom_torsion
_geom_torsion_publ_flag
? ? ? ? ? ? ? ? ? ?
